data_2020910
loop_
_publ_author_name
'Pinto, Miguel'
'Chakraborty, Indranil'
'Martinez-Gonzalez, Jorge'
'Mascharak, Pradip'

_publ_section_title
;
 Synthesis and structures of photoactive rhenium carbonyl complexes
 derived from 2-(pyridin-2-yl)-1,3-benzothiazole,
 2-(quinolin-2-yl)-1,3-benzothiazole and 1,10-phenanthroline
;
_journal_coeditor_code OV3097
_journal_issue 11
_journal_name_full 'Acta Crystallographica Section C'
_journal_page_first 923
_journal_page_last 929
_journal_paper_doi 10.1107/S2053229617014644
_journal_volume 73
_journal_year 2017
_chemical_formula_iupac '[Re (C7 H7 N) (C12 H8 N2 S) (C O)3] (C F3 S O3), C H2 Cl2'
_chemical_formula_moiety 'C22 H15 N3 O3 Re S +, C F3 O3 S -, C H2 Cl2'
_chemical_formula_sum 'C24 H17 Cl2 F3 N3 O6 Re S2'
_chemical_formula_weight 821.62
_chemical_name_systematic
;<i>fac</i>-Tricarbonyl[2-(pyridin-2-yl)-1,3-benzothiazole-\k^2^<i>N</i>,<i>N</i>'](4-vinylpyridine-\k<i>N</i>)rhenium(I)
trifluoromethanesulfonate
;
_space_group_crystal_system triclinic
_space_group_IT_number 2
_space_group_name_Hall '-P 1'
_space_group_name_H-M_alt 'P -1'
_symmetry_space_group_name_Hall '-P 1'
_symmetry_space_group_name_H-M 'P -1'
_atom_sites_solution_hydrogens geom
_atom_sites_solution_primary dual
_atom_sites_solution_secondary difmap
_audit_creation_method SHELXL-2016/6
_cell_angle_alpha 92.88
_cell_angle_beta 104.12
_cell_angle_gamma 91.19
_cell_formula_units_Z 2
_cell_length_a 8.596
_cell_length_b 11.217
_cell_length_c 15.161
_cell_measurement_reflns_used 9893
_cell_measurement_temperature 293(2)
_cell_measurement_theta_max 28.87
_cell_measurement_theta_min 2.22
_cell_volume 1415.063
_computing_cell_refinement
;
SAINT (Bruker, 2015)
;
_computing_data_collection
;
APEX (Bruker, 2015)
;
_computing_data_reduction
;
SAINT (Bruker, 2015)
;
_computing_molecular_graphics
;
<i>OLEX2</i> (Dolomanov <i>et al.</i>,  2009)
;
_computing_publication_material
;
<i>OLEX2</i> (Dolomanov <i>et al.</i>,  2009) and publCIF (Westrip,
2010)
;
_computing_structure_refinement
;
SHELXL2016 (Sheldrick, 2015<i>b</i>)
;
_computing_structure_solution
;
SHELXT2014 (Sheldrick, 2015<i>a</i>)
;
_diffrn_ambient_temperature 293(2)
_diffrn_detector_area_resol_mean 8.33
_diffrn_measured_fraction_theta_full 0.990
_diffrn_measured_fraction_theta_max 0.983
_diffrn_measurement_device_type 'Bruker APEXII'
_diffrn_measurement_method '\w-scans '
_diffrn_radiation_monochromator graphite
_diffrn_radiation_source 'fine-focus sealed tube'
_diffrn_radiation_type MoK\a
_diffrn_radiation_wavelength 0.71073
_diffrn_reflns_av_R_equivalents 0.0171
_diffrn_reflns_limit_h_max 10
_diffrn_reflns_limit_h_min -10
_diffrn_reflns_limit_k_max 14
_diffrn_reflns_limit_k_min -14
_diffrn_reflns_limit_l_max 18
_diffrn_reflns_limit_l_min -18
_diffrn_reflns_number 13569
_diffrn_reflns_theta_full 25.242
_diffrn_reflns_theta_max 26.412
_diffrn_reflns_theta_min 2.224
_exptl_absorpt_coefficient_mu 4.695
_exptl_absorpt_correction_T_max 0.7458
_exptl_absorpt_correction_T_min 0.6345
_exptl_absorpt_correction_type multi-scan
_exptl_absorpt_process_details
;
(SADABS; Krause <i>et al.</i>, 2015)
;
_exptl_crystal_colour block
_exptl_crystal_density_diffrn 1.928
_exptl_crystal_description yellow
_exptl_crystal_F_000 796
_exptl_crystal_size_max 0.200
_exptl_crystal_size_mid 0.180
_exptl_crystal_size_min 0.150
_refine_diff_density_max 0.906
_refine_diff_density_min -0.727
_refine_ls_extinction_method none
_refine_ls_goodness_of_fit_ref 1.035
_refine_ls_hydrogen_treatment constr
_refine_ls_matrix_type full
_refine_ls_number_parameters 370
_refine_ls_number_reflns 5706
_refine_ls_number_restraints 0
_refine_ls_restrained_S_all 1.035
_refine_ls_R_factor_all 0.0216
_refine_ls_R_factor_gt 0.0204
_refine_ls_shift/su_max 0.003
_refine_ls_shift/su_mean 0.000
_refine_ls_structure_factor_coef Fsqd
_refine_ls_weighting_details 'w=1/[\s^2^(Fo^2^)+(0.0280P)^2^+1.0417P] where P=(Fo^2^+2Fc^2^)/3'
_refine_ls_weighting_scheme calc
_refine_ls_wR_factor_gt 0.0508
_refine_ls_wR_factor_ref 0.0514
_reflns_number_gt 5462
_reflns_number_total 5706
_reflns_threshold_expression 'I > 2\s(I)'
_cod_data_source_file ov3097sup1.cif
_cod_data_source_block 1
_cod_original_cell_volume 1415.1
_cod_database_code 2020910
_shelx_space_group_comment
;
The symmetry employed for this shelxl refinement is uniquely defined
by the following loop, which should always be used as a source of
symmetry information in preference to the above space-group names.
They are only intended as comments.
;
_shelx_estimated_absorpt_t_min 0.454
_shelx_estimated_absorpt_t_max 0.539

loop_
_space_group_symop_operation_xyz
'x, y, z'
'-x, -y, -z'

loop_
_atom_site_type_symbol
_atom_site_label
_atom_site_fract_x
_atom_site_fract_y
_atom_site_fract_z
_atom_site_U_iso_or_equiv
_atom_site_adp_type
_atom_site_calc_flag
_atom_site_occupancy
Re Re1 0.37292(2) 0.17999(2) 0.65195(2) 0.03390(5) Uani d 1
S S1 0.91621(9) 0.27277(8) 0.75416(6) 0.04765(18) Uani d 1
S S2 0.22083(10) 0.78971(7) 0.88275(6) 0.04771(18) Uani d 1
Cl Cl1 0.74059(15) 0.33457(11) 0.33575(8) 0.0802(3) Uani d 1
Cl Cl2 0.7749(3) 0.19678(14) 0.49609(10) 0.1200(6) Uani d 1
N N2 0.6108(3) 0.2687(2) 0.68311(16) 0.0345(5) Uani d 1
N N1 0.5393(3) 0.0481(2) 0.71952(16) 0.0355(5) Uani d 1
N N3 0.3615(3) 0.2478(2) 0.78933(17) 0.0375(5) Uani d 1
O O3 0.0641(3) 0.0274(2) 0.6296(2) 0.0664(7) Uani d 1
O O2 0.1593(3) 0.3798(2) 0.5672(2) 0.0696(8) Uani d 1
O O1 0.3678(4) 0.0924(3) 0.45629(18) 0.0756(8) Uani d 1
F F3 0.2736(4) 0.7717(3) 1.05892(17) 0.1007(9) Uani d 1
O O4 0.0894(4) 0.7052(3) 0.8681(2) 0.0722(8) Uani d 1
C C9 0.7293(3) 0.2031(3) 0.72362(18) 0.0360(6) Uani d 1
C C8 0.6983(3) 0.0808(3) 0.74174(18) 0.0359(6) Uani d 1
O O5 0.3729(4) 0.7382(3) 0.8888(2) 0.0835(9) Uani d 1
O O6 0.1888(4) 0.8922(3) 0.8294(2) 0.0755(8) Uani d 1
C C15 0.6678(4) 0.3837(3) 0.6717(2) 0.0382(6) Uani d 1
F F2 0.3448(4) 0.9374(3) 1.0232(2) 0.1087(11) Uani d 1
F F1 0.0976(4) 0.8966(4) 1.0041(2) 0.1292(14) Uani d 1
C C3 0.1794(4) 0.0841(3) 0.6381(2) 0.0448(7) Uani d 1
C C2 0.2411(4) 0.3045(3) 0.5991(2) 0.0458(7) Uani d 1
C C10 0.8327(4) 0.4019(3) 0.7080(2) 0.0416(6) Uani d 1
C C7 0.8156(4) 0.0027(3) 0.7783(2) 0.0449(7) Uani d 1
H H7 0.923386 0.026868 0.791705 0.054 Uiso calc 1
C C4 0.4982(4) -0.0625(3) 0.7373(2) 0.0439(7) Uani d 1
H H4 0.390124 -0.085779 0.723494 0.053 Uiso calc 1
C C5 0.6111(4) -0.1431(3) 0.7755(2) 0.0502(8) Uani d 1
H H5 0.578560 -0.218616 0.788168 0.060 Uiso calc 1
C C14 0.5785(4) 0.4756(3) 0.6304(3) 0.0512(8) Uani d 1
H H14 0.468783 0.464773 0.605168 0.061 Uiso calc 1
C C1 0.3755(4) 0.1233(3) 0.5305(2) 0.0482(7) Uani d 1
C C20 0.3243(4) 0.1756(3) 0.8500(2) 0.0448(7) Uani d 1
H H20 0.323396 0.093476 0.837932 0.054 Uiso calc 1
C C6 0.7717(4) -0.1113(3) 0.7948(2) 0.0500(8) Uani d 1
H H6 0.849058 -0.165633 0.818554 0.060 Uiso calc 1
C C12 0.8187(5) 0.6011(3) 0.6659(3) 0.0612(9) Uani d 1
H H12 0.867195 0.675582 0.664333 0.073 Uiso calc 1
C C18 0.2872(4) 0.3379(3) 0.9504(2) 0.0536(8) Uani d 1
C C17 0.3301(5) 0.4135(3) 0.8890(3) 0.0584(9) Uani d 1
H H17 0.333762 0.495886 0.900443 0.070 Uiso calc 1
C C19 0.2876(4) 0.2176(3) 0.9289(2) 0.0524(8) Uani d 1
H H19 0.262615 0.163612 0.968407 0.063 Uiso calc 1
C C16 0.3666(4) 0.3658(3) 0.8118(2) 0.0493(8) Uani d 1
H H16 0.396748 0.417858 0.772587 0.059 Uiso calc 1
C C13 0.6557(5) 0.5841(3) 0.6276(3) 0.0592(9) Uani d 1
H H13 0.597422 0.646636 0.599494 0.071 Uiso calc 1
C C23 0.2343(5) 0.8518(4) 0.9978(3) 0.0669(10) Uani d 1
C C11 0.9094(4) 0.5116(3) 0.7059(3) 0.0547(8) Uani d 1
H H11 1.019058 0.523383 0.730937 0.066 Uiso calc 1
C C21 0.2365(6) 0.3814(4) 1.0324(3) 0.0800(13) Uani d 1
H H21 0.217768 0.323987 1.071153 0.096 Uiso calc 1
C C22 0.2166(10) 0.4861(6) 1.0545(4) 0.138(3) Uani d 1
H H22A 0.233867 0.546703 1.018018 0.166 Uiso calc 1
H H22B 0.184379 0.504449 1.107744 0.166 Uiso calc 1
C C24 0.7974(8) 0.3360(6) 0.4520(4) 0.122(2) Uani d 1
H H24A 0.734101 0.393304 0.476786 0.146 Uiso calc 1
H H24B 0.909018 0.362895 0.472135 0.146 Uiso calc 1

loop_
_atom_site_aniso_label
_atom_site_aniso_U_11
_atom_site_aniso_U_22
_atom_site_aniso_U_33
_atom_site_aniso_U_12
_atom_site_aniso_U_13
_atom_site_aniso_U_23
Re1 0.02883(7) 0.03518(7) 0.03663(7) 0.00215(4) 0.00632(4) 0.00003(4)
S1 0.0313(4) 0.0522(5) 0.0567(5) -0.0028(3) 0.0055(3) 0.0052(4)
S2 0.0467(4) 0.0475(4) 0.0498(4) 0.0058(3) 0.0127(3) 0.0057(3)
Cl1 0.0845(8) 0.0789(7) 0.0795(7) -0.0188(6) 0.0284(6) -0.0051(6)
Cl2 0.2033(19) 0.0861(9) 0.0820(9) 0.0046(10) 0.0569(11) 0.0045(7)
N2 0.0312(12) 0.0355(12) 0.0371(12) 0.0004(9) 0.0089(9) 0.0011(9)
N1 0.0341(12) 0.0339(12) 0.0387(12) 0.0041(9) 0.0092(10) -0.0002(10)
N3 0.0343(12) 0.0358(12) 0.0424(13) 0.0032(10) 0.0097(10) -0.0002(10)
O3 0.0432(14) 0.0664(16) 0.0870(19) -0.0157(12) 0.0131(13) 0.0013(14)
O2 0.0522(15) 0.0551(15) 0.091(2) 0.0124(12) -0.0062(14) 0.0164(14)
O1 0.093(2) 0.090(2) 0.0424(14) 0.0082(17) 0.0171(14) -0.0094(13)
F3 0.145(3) 0.099(2) 0.0567(15) 0.0050(19) 0.0200(16) 0.0133(14)
O4 0.0727(19) 0.0622(17) 0.0759(18) -0.0162(14) 0.0097(15) -0.0017(14)
C9 0.0317(14) 0.0417(15) 0.0341(14) -0.0004(11) 0.0082(11) -0.0011(11)
C8 0.0325(14) 0.0414(15) 0.0346(14) 0.0025(11) 0.0101(11) -0.0008(11)
O5 0.0670(19) 0.102(2) 0.087(2) 0.0323(17) 0.0270(16) 0.0107(18)
O6 0.083(2) 0.0674(18) 0.0776(19) 0.0075(15) 0.0170(16) 0.0290(15)
C15 0.0378(15) 0.0397(15) 0.0394(15) -0.0012(12) 0.0148(12) -0.0004(12)
F2 0.122(3) 0.0708(17) 0.108(2) -0.0196(17) -0.0141(19) -0.0198(15)
F1 0.105(2) 0.178(4) 0.104(2) 0.057(2) 0.0297(19) -0.044(2)
C3 0.0385(17) 0.0475(17) 0.0465(17) 0.0035(14) 0.0073(13) -0.0002(13)
C2 0.0348(16) 0.0471(17) 0.0505(18) 0.0008(13) 0.0009(13) 0.0029(14)
C10 0.0388(16) 0.0441(16) 0.0432(16) -0.0037(12) 0.0141(13) -0.0021(13)
C7 0.0351(16) 0.0512(18) 0.0485(17) 0.0080(13) 0.0095(13) 0.0064(14)
C4 0.0410(17) 0.0382(16) 0.0531(18) 0.0001(13) 0.0132(14) 0.0000(13)
C5 0.055(2) 0.0360(16) 0.061(2) 0.0048(14) 0.0156(16) 0.0081(14)
C14 0.0427(18) 0.0447(17) 0.068(2) 0.0018(14) 0.0155(16) 0.0078(15)
C1 0.0459(18) 0.0541(19) 0.0436(18) 0.0051(14) 0.0089(14) 0.0012(14)
C20 0.0476(18) 0.0407(16) 0.0467(17) 0.0086(13) 0.0115(14) 0.0052(13)
C6 0.0481(19) 0.0465(18) 0.0561(19) 0.0144(14) 0.0112(15) 0.0105(14)
C12 0.064(2) 0.0451(19) 0.080(3) -0.0118(17) 0.030(2) -0.0011(17)
C18 0.058(2) 0.062(2) 0.0410(17) 0.0162(17) 0.0118(15) 0.0019(15)
C17 0.070(2) 0.0442(18) 0.060(2) 0.0056(16) 0.0160(18) -0.0093(16)
C19 0.061(2) 0.056(2) 0.0453(18) 0.0143(16) 0.0182(15) 0.0125(15)
C16 0.058(2) 0.0405(17) 0.0521(18) -0.0011(14) 0.0202(15) 0.0009(14)
C13 0.062(2) 0.0415(18) 0.080(3) 0.0027(16) 0.0270(19) 0.0141(17)
C23 0.069(3) 0.063(2) 0.064(2) 0.008(2) 0.009(2) -0.0054(19)
C11 0.0492(19) 0.0511(19) 0.066(2) -0.0125(15) 0.0207(16) -0.0032(16)
C21 0.110(4) 0.077(3) 0.061(2) 0.027(3) 0.034(2) 0.002(2)
C22 0.242(9) 0.098(4) 0.105(5) 0.026(5) 0.104(6) -0.012(4)
C24 0.098(4) 0.119(5) 0.114(5) -0.009(4) -0.034(4) -0.003(4)

loop_
_atom_type_symbol
_atom_type_description
_atom_type_scat_dispersion_real
_atom_type_scat_dispersion_imag
_atom_type_scat_source
C C 0.0033 0.0016 'International Tables Vol C Tables 4.2.6.8 and 6.1.1.4'
H H 0.0000 0.0000 'International Tables Vol C Tables 4.2.6.8 and 6.1.1.4'
Cl Cl 0.1484 0.1585 'International Tables Vol C Tables 4.2.6.8 and 6.1.1.4'
F F 0.0171 0.0103 'International Tables Vol C Tables 4.2.6.8 and 6.1.1.4'
N N 0.0061 0.0033 'International Tables Vol C Tables 4.2.6.8 and 6.1.1.4'
O O 0.0106 0.0060 'International Tables Vol C Tables 4.2.6.8 and 6.1.1.4'
Re Re -1.0185 7.2310 'International Tables Vol C Tables 4.2.6.8 and 6.1.1.4'
S S 0.1246 0.1234 'International Tables Vol C Tables 4.2.6.8 and 6.1.1.4'

loop_
_geom_angle_atom_site_label_1
_geom_angle_atom_site_label_2
_geom_angle_atom_site_label_3
_geom_angle
_geom_angle_publ_flag
C2 Re1 C1 87.73(14) y
C2 Re1 C3 87.46(14) y
C1 Re1 C3 87.51(14) y
C2 Re1 N2 101.15(11) y
C1 Re1 N2 95.57(12) y
C3 Re1 N2 170.94(11) y
C2 Re1 N1 175.15(11) y
C1 Re1 N1 94.91(12) y
C3 Re1 N1 96.70(11) y
N2 Re1 N1 74.58(9) y
C2 Re1 N3 90.44(12) y
C1 Re1 N3 177.94(11) y
C3 Re1 N3 91.46(12) y
N2 Re1 N3 85.71(9) y
N1 Re1 N3 86.98(9) y
C9 S1 C10 89.36(14) ?
O5 S2 O4 114.5(2) ?
O5 S2 O6 116.1(2) ?
O4 S2 O6 114.31(18) ?
O5 S2 C23 103.8(2) ?
O4 S2 C23 103.0(2) ?
O6 S2 C23 102.7(2) ?
C9 N2 C15 110.7(2) ?
C9 N2 Re1 114.97(19) ?
C15 N2 Re1 134.31(19) ?
C4 N1 C8 117.8(2) ?
C4 N1 Re1 125.6(2) ?
C8 N1 Re1 116.52(19) ?
C16 N3 C20 116.0(3) ?
C16 N3 Re1 121.4(2) ?
C20 N3 Re1 121.9(2) ?
N2 C9 C8 120.2(3) ?
N2 C9 S1 116.0(2) ?
C8 C9 S1 123.7(2) ?
N1 C8 C7 122.1(3) ?
N1 C8 C9 113.5(2) ?
C7 C8 C9 124.4(3) ?
C14 C15 C10 119.6(3) ?
C14 C15 N2 126.9(3) ?
C10 C15 N2 113.5(3) ?
O3 C3 Re1 179.7(4) ?
O2 C2 Re1 179.2(3) ?
C11 C10 C15 121.6(3) ?
C11 C10 S1 128.0(3) ?
C15 C10 S1 110.4(2) ?
C6 C7 C8 119.4(3) ?
C6 C7 H7 120.3 ?
C8 C7 H7 120.3 ?
N1 C4 C5 122.2(3) ?
N1 C4 H4 118.9 ?
C5 C4 H4 118.9 ?
C6 C5 C4 119.8(3) ?
C6 C5 H5 120.1 ?
C4 C5 H5 120.1 ?
C15 C14 C13 118.5(3) ?
C15 C14 H14 120.8 ?
C13 C14 H14 120.8 ?
O1 C1 Re1 175.7(3) ?
N3 C20 C19 123.1(3) ?
N3 C20 H20 118.5 ?
C19 C20 H20 118.5 ?
C5 C6 C7 118.6(3) ?
C5 C6 H6 120.7 ?
C7 C6 H6 120.7 ?
C11 C12 C13 121.6(3) ?
C11 C12 H12 119.2 ?
C13 C12 H12 119.2 ?
C19 C18 C17 116.2(3) ?
C19 C18 C21 120.2(4) ?
C17 C18 C21 123.5(4) ?
C16 C17 C18 119.8(3) ?
C16 C17 H17 120.1 ?
C18 C17 H17 120.1 ?
C20 C19 C18 121.0(3) ?
C20 C19 H19 119.5 ?
C18 C19 H19 119.5 ?
N3 C16 C17 123.8(3) ?
N3 C16 H16 118.1 ?
C17 C16 H16 118.1 ?
C14 C13 C12 121.0(3) ?
C14 C13 H13 119.5 ?
C12 C13 H13 119.5 ?
F1 C23 F2 107.3(4) ?
F1 C23 F3 108.6(4) ?
F2 C23 F3 105.1(4) ?
F1 C23 S2 110.7(3) ?
F2 C23 S2 112.7(3) ?
F3 C23 S2 112.2(3) ?
C12 C11 C10 117.7(3) ?
C12 C11 H11 121.2 ?
C10 C11 H11 121.2 ?
C22 C21 C18 126.4(5) ?
C22 C21 H21 116.8 ?
C18 C21 H21 116.8 ?
C21 C22 H22A 120.0 ?
C21 C22 H22B 120.0 ?
H22A C22 H22B 120.0 ?
Cl1 C24 Cl2 113.9(3) ?
Cl1 C24 H24A 108.8 ?
Cl2 C24 H24A 108.8 ?
Cl1 C24 H24B 108.8 ?
Cl2 C24 H24B 108.8 ?
H24A C24 H24B 107.7 ?

loop_
_geom_bond_atom_site_label_1
_geom_bond_atom_site_label_2
_geom_bond_distance
_geom_bond_publ_flag
Re1 C2 1.900(3) y
Re1 C1 1.923(3) y
Re1 C3 1.924(3) y
Re1 N2 2.189(2) y
Re1 N1 2.193(2) y
Re1 N3 2.207(2) y
S1 C9 1.719(3) ?
S1 C10 1.733(3) ?
S2 O5 1.424(3) ?
S2 O4 1.427(3) ?
S2 O6 1.432(3) ?
S2 C23 1.822(4) ?
Cl1 C24 1.709(6) ?
Cl2 C24 1.755(7) ?
N2 C9 1.315(4) ?
N2 C15 1.405(4) ?
N1 C4 1.341(4) ?
N1 C8 1.363(4) ?
N3 C16 1.346(4) ?
N3 C20 1.346(4) ?
O3 C3 1.143(4) ?
O2 C2 1.159(4) ?
O1 C1 1.146(4) ?
F3 C23 1.312(5) ?
C9 C8 1.445(4) ?
C8 C7 1.380(4) ?
C15 C14 1.381(4) ?
C15 C10 1.396(4) ?
F2 C23 1.311(5) ?
F1 C23 1.310(5) ?
C10 C11 1.390(4) ?
C7 C6 1.379(5) ?
C7 H7 0.9300 ?
C4 C5 1.381(4) ?
C4 H4 0.9300 ?
C5 C6 1.375(5) ?
C5 H5 0.9300 ?
C14 C13 1.382(5) ?
C14 H14 0.9300 ?
C20 C19 1.373(5) ?
C20 H20 0.9300 ?
C6 H6 0.9300 ?
C12 C11 1.359(5) ?
C12 C13 1.385(6) ?
C12 H12 0.9300 ?
C18 C19 1.373(5) ?
C18 C17 1.399(5) ?
C18 C21 1.478(5) ?
C17 C16 1.371(5) ?
C17 H17 0.9300 ?
C19 H19 0.9300 ?
C16 H16 0.9300 ?
C13 H13 0.9300 ?
C11 H11 0.9300 ?
C21 C22 1.232(7) ?
C21 H21 0.9300 ?
C22 H22A 0.9300 ?
C22 H22B 0.9300 ?
C24 H24A 0.9700 ?
C24 H24B 0.9700 ?

loop_
_geom_hbond_atom_site_label_D
_geom_hbond_atom_site_label_H
_geom_hbond_atom_site_label_A
_geom_hbond_site_symmetry_A
_geom_hbond_distance_DH
_geom_hbond_distance_HA
_geom_hbond_distance_DA
_geom_hbond_angle_DHA
C4 H4 O6 1_545 0.93 2.65 3.333(5) 131.0
C5 H5 O5 1_545 0.93 2.65 3.278(5) 125.1
C20 H20 O6 1_545 0.93 2.50 3.336(4) 150.0
C11 H11 Cl1 2_766 0.93 2.98 3.640(4) 129.3
C24 H24B O2 1_655 0.97 2.28 3.189(6) 156.3
